data_1556790
loop_
_publ_author_name
'Aaker\"oy, Christer B'
'Spartz, Christine L.'
'Dembowski, Sean'
'Dwyre, Savannah'
'Desper, John'

_publ_section_title
;
 A systematic structural study of halogen bonding versus hydrogen bonding
 within competitive supramolecular systems.
;
_journal_issue 'Pt 5'
_journal_name_full IUCrJ
_journal_page_first 498
_journal_page_last 510
_journal_paper_doi 10.1107/S2052252515010854
_journal_volume 2
_journal_year 2015
_chemical_formula_moiety
;
(C7 H Br F4 O2) (C12 H12 N2)
;
_chemical_formula_sum 'C19 H13 Br F4 N2 O2'
_chemical_formula_weight 457.22
_chemical_name_systematic
;
SD-1--22-2--5 4-Br---F4-PhCOOH, 1,2-bis(4-pyridyl)ethane
;
_space_group_IT_number 2
_space_group_name_Hall '-P 1'
_space_group_name_H-M_alt 'P -1'
_symmetry_cell_setting triclinic
_symmetry_space_group_name_H-M 'P -1'
_atom_sites_solution_hydrogens geom
_atom_sites_solution_primary direct
_atom_sites_solution_secondary difmap
_audit_creation_method SHELXL-97
_cell_angle_alpha 87.808(2)
_cell_angle_beta 85.332(2)
_cell_angle_gamma 83.646(2)
_cell_formula_units_Z 2
_cell_length_a 4.8727(3)
_cell_length_b 10.7621(7)
_cell_length_c 16.5950(10)
_cell_measurement_reflns_used 9988
_cell_measurement_temperature 120(2)
_cell_measurement_theta_max 32.82
_cell_measurement_theta_min 2.46
_cell_volume 861.66(9)
_computing_cell_refinement 'Bruker SAINT'
_computing_data_collection 'Bruker APEX2'
_computing_data_reduction 'Bruker SAINT'
_computing_molecular_graphics 'Bruker SHELXTL'
_computing_publication_material 'Bruker SHELXTL'
_computing_structure_refinement 'SHELXL-97 (Sheldrick, 2008)'
_computing_structure_solution 'SHELXS-97 (Sheldrick, 2008)'
_diffrn_ambient_temperature 120(2)
_diffrn_measured_fraction_theta_full 0.986
_diffrn_measured_fraction_theta_max 0.939
_diffrn_measurement_device_type 'Bruker APEX-II CCD'
_diffrn_measurement_method '\f and \w scans'
_diffrn_radiation_monochromator graphite
_diffrn_radiation_source 'fine-focus sealed tube'
_diffrn_radiation_type MoK\a
_diffrn_radiation_wavelength 0.71073
_diffrn_reflns_av_R_equivalents 0.0325
_diffrn_reflns_av_sigmaI/netI 0.0310
_diffrn_reflns_limit_h_max 7
_diffrn_reflns_limit_h_min -3
_diffrn_reflns_limit_k_max 15
_diffrn_reflns_limit_k_min -15
_diffrn_reflns_limit_l_max 25
_diffrn_reflns_limit_l_min -24
_diffrn_reflns_number 23701
_diffrn_reflns_theta_full 30.00
_diffrn_reflns_theta_max 32.88
_diffrn_reflns_theta_min 1.23
_exptl_absorpt_coefficient_mu 2.446
_exptl_absorpt_correction_T_max 0.6956
_exptl_absorpt_correction_T_min 0.5475
_exptl_absorpt_correction_type multi-scan
_exptl_absorpt_process_details SADABS
_exptl_crystal_colour colourless
_exptl_crystal_density_diffrn 1.762
_exptl_crystal_density_method 'not measured'
_exptl_crystal_description prism
_exptl_crystal_F_000 456
_exptl_crystal_size_max 0.28
_exptl_crystal_size_mid 0.16
_exptl_crystal_size_min 0.16
_refine_diff_density_max 0.676
_refine_diff_density_min -0.676
_refine_diff_density_rms 0.082
_refine_ls_extinction_method none
_refine_ls_goodness_of_fit_ref 1.044
_refine_ls_hydrogen_treatment mixed
_refine_ls_matrix_type full
_refine_ls_number_parameters 287
_refine_ls_number_reflns 6066
_refine_ls_number_restraints 35
_refine_ls_restrained_S_all 1.042
_refine_ls_R_factor_all 0.0414
_refine_ls_R_factor_gt 0.0332
_refine_ls_shift/su_max 0.002
_refine_ls_shift/su_mean 0.000
_refine_ls_structure_factor_coef Fsqd
_refine_ls_weighting_details 'calc w=1/[\s^2^(Fo^2^)+(0.0400P)^2^+0.4000P] where P=(Fo^2^+2Fc^2^)/3'
_refine_ls_weighting_scheme calc
_refine_ls_wR_factor_gt 0.0772
_refine_ls_wR_factor_ref 0.0820
_reflns_number_gt 5273
_reflns_number_total 6066
_reflns_threshold_expression >2sigma(I)
_cod_data_source_file lc5065.cif
_cod_data_source_block BrF4CO11
_cod_depositor_comments
;
The following automatic conversions were performed:

data item '_symmetry_cell_setting' value 'Triclinic' was changed to
'triclinic' in accordance with the
/home/saulius/struct/COD-crude-data/automatic-downloads/DataCite-retrospective/IUCr/depositions/lib/dictionaries/cif_core.dic
dictionary named 'cif_core.dic' version 2.4.2 last updated on
2011-04-26.

Automatic conversion script
Id: cif_fix_values 7556 2019-12-06 15:28:31Z antanas 
;
_cod_original_sg_symbol_H-M P-1
_cod_database_code 1556790
_publcif_datablock.id {8fe4b26a-fad7-4e81-92c0-3e8aafae1ad5}

loop_
_symmetry_equiv_pos_as_xyz
'x, y, z'
'-x, -y, -z'

loop_
_atom_site_label
_atom_site_type_symbol
_atom_site_fract_x
_atom_site_fract_y
_atom_site_fract_z
_atom_site_U_iso_or_equiv
_atom_site_adp_type
_atom_site_occupancy
_atom_site_symmetry_multiplicity
_atom_site_calc_flag
_atom_site_refinement_flags
_atom_site_disorder_assembly
_atom_site_disorder_group
N11 N 0.3858(3) 0.30864(13) 0.46600(8) 0.0194(2) Uani 1 1 d . . .
H11 H 0.228(5) 0.318(2) 0.5008(14) 0.023 Uiso 1 1 d . . .
C12 C 0.5240(3) 0.19460(15) 0.45556(10) 0.0211(3) Uani 1 1 d . . .
H12 H 0.4667 0.1254 0.4873 0.025 Uiso 1 1 calc R . .
C13 C 0.7477(3) 0.17679(15) 0.39945(9) 0.0204(3) Uani 1 1 d . . .
H13 H 0.8425 0.0956 0.3918 0.024 Uiso 1 1 calc R . .
C14 C 0.8342(3) 0.27918(14) 0.35383(9) 0.0179(3) Uani 1 1 d . . .
C15 C 0.6911(3) 0.39700(15) 0.36797(9) 0.0199(3) Uani 1 1 d . . .
H15 H 0.7494 0.4688 0.3393 0.024 Uiso 1 1 calc R . .
C16 C 0.4651(3) 0.40876(15) 0.42368(9) 0.0199(3) Uani 1 1 d . . .
H16 H 0.3646 0.4886 0.4322 0.024 Uiso 1 1 calc R . .
C17 C 1.0651(3) 0.26262(15) 0.28824(9) 0.0199(3) Uani 1 1 d . . .
H17A H 1.1730 0.1801 0.2957 0.024 Uiso 1 1 calc R . .
H17B H 1.1910 0.3280 0.2920 0.024 Uiso 1 1 calc R . .
N21 N 1.6385(3) 0.21284(15) 0.02475(8) 0.0255(3) Uani 1 1 d . . .
C22 C 1.5143(4) 0.32680(18) 0.04051(10) 0.0273(3) Uani 1 1 d . . .
H22 H 1.5839 0.3959 0.0115 0.033 Uiso 1 1 calc R . .
C23 C 1.2899(4) 0.35082(16) 0.09667(10) 0.0233(3) Uani 1 1 d . . .
H23 H 1.2104 0.4342 0.1058 0.028 Uiso 1 1 calc R . .
C24 C 1.1830(3) 0.25104(15) 0.13940(9) 0.0189(3) Uani 1 1 d . . .
C25 C 1.3093(3) 0.13176(16) 0.12278(10) 0.0227(3) Uani 1 1 d . . .
H25 H 1.2420 0.0606 0.1500 0.027 Uiso 1 1 calc R . .
C26 C 1.5351(4) 0.11773(17) 0.06598(10) 0.0246(3) Uani 1 1 d . . .
H26 H 1.6209 0.0356 0.0560 0.029 Uiso 1 1 calc R . .
C27 C 0.9508(3) 0.27147(16) 0.20431(9) 0.0206(3) Uani 1 1 d . . .
H27A H 0.8208 0.2077 0.2010 0.025 Uiso 1 1 calc R . .
H27B H 0.8477 0.3550 0.1961 0.025 Uiso 1 1 calc R . .
Br1 Br -0.95931(4) 0.21285(2) 0.894916(10) 0.02096(6) Uani 0.9464(7) 1 d PD A 1
C31A C -0.2783(4) 0.22968(15) 0.67721(11) 0.0167(3) Uani 0.9464(7) 1 d PD A 1
C37A C -0.0532(4) 0.2303(2) 0.60814(13) 0.02269(16) Uani 0.9464(7) 1 d PD A 1
O31A O -0.0390(3) 0.33718(12) 0.57136(8) 0.02269(16) Uani 0.9464(7) 1 d PD A 1
O32A O 0.0911(3) 0.13414(11) 0.59292(7) 0.02269(16) Uani 0.9464(7) 1 d PD A 1
C32A C -0.4270(4) 0.12706(16) 0.69192(11) 0.0173(3) Uani 0.9464(7) 1 d PD A 1
F32A F -0.3781(3) 0.02825(10) 0.64405(9) 0.0229(2) Uani 0.9464(7) 1 d PD A 1
C33A C -0.6290(4) 0.12269(15) 0.75460(12) 0.0182(3) Uani 0.9464(7) 1 d PD A 1
F33A F -0.7688(3) 0.02185(10) 0.76404(11) 0.0249(3) Uani 0.9464(7) 1 d PD A 1
C34A C -0.6930(4) 0.22050(17) 0.80673(11) 0.0185(3) Uani 0.9464(7) 1 d PD A 1
C35A C -0.5457(4) 0.32324(17) 0.79339(13) 0.0187(3) Uani 0.9464(7) 1 d PD A 1
F35A F -0.5942(3) 0.41986(12) 0.84319(10) 0.0259(3) Uani 0.9464(7) 1 d PD A 1
C36A C -0.3439(4) 0.32729(16) 0.73039(12) 0.0177(3) Uani 0.9464(7) 1 d PD A 1
F36A F -0.2021(4) 0.42773(13) 0.72420(10) 0.0241(3) Uani 0.9464(7) 1 d PD A 1
Br2 Br -0.0326(7) 0.2663(3) 0.6001(2) 0.02269(16) Uani 0.0536(7) 1 d PD A 2
C31B C -0.706(7) 0.242(2) 0.8179(18) 0.0185(3) Uani 0.0536(7) 1 d PD A 2
C37B C -0.945(6) 0.2447(17) 0.8836(17) 0.02096(6) Uani 0.0536(7) 1 d PD A 2
O31B O -0.955(4) 0.1409(16) 0.9242(11) 0.02096(6) Uani 0.0536(7) 1 d PD A 2
O32B O -1.079(4) 0.3434(16) 0.8966(12) 0.02096(6) Uani 0.0536(7) 1 d PD A 2
C32B C -0.562(9) 0.347(3) 0.804(2) 0.0187(3) Uani 0.0536(7) 1 d PD A 2
F32B F -0.624(7) 0.446(2) 0.8508(19) 0.0259(3) Uani 0.0536(7) 1 d PD A 2
C33B C -0.358(8) 0.352(3) 0.742(2) 0.0177(3) Uani 0.0536(7) 1 d PD A 2
F33B F -0.211(7) 0.451(3) 0.735(2) 0.0241(3) Uani 0.0536(7) 1 d PD A 2
C34B C -0.298(7) 0.259(2) 0.6881(17) 0.0167(3) Uani 0.0536(7) 1 d PD A 2
C35B C -0.435(8) 0.153(2) 0.702(2) 0.0173(3) Uani 0.0536(7) 1 d PD A 2
F35B F -0.380(7) 0.058(2) 0.6519(18) 0.0229(2) Uani 0.0536(7) 1 d PD A 2
C36B C -0.661(6) 0.154(2) 0.7580(18) 0.0182(3) Uani 0.0536(7) 1 d PD A 2
F36B F -0.792(7) 0.050(2) 0.763(2) 0.0249(3) Uani 0.0536(7) 1 d PD A 2

loop_
_atom_site_aniso_label
_atom_site_aniso_U_11
_atom_site_aniso_U_22
_atom_site_aniso_U_33
_atom_site_aniso_U_23
_atom_site_aniso_U_13
_atom_site_aniso_U_12
N11 0.0165(6) 0.0232(6) 0.0180(6) -0.0030(5) 0.0019(5) -0.0012(5)
C12 0.0222(7) 0.0202(7) 0.0205(7) 0.0003(5) 0.0011(6) -0.0031(6)
C13 0.0209(7) 0.0195(7) 0.0200(7) -0.0021(5) 0.0008(5) -0.0003(5)
C14 0.0161(6) 0.0218(7) 0.0158(6) -0.0029(5) -0.0001(5) -0.0020(5)
C15 0.0200(7) 0.0196(7) 0.0195(6) -0.0003(5) 0.0017(5) -0.0024(5)
C16 0.0206(7) 0.0199(7) 0.0189(6) -0.0028(5) -0.0005(5) -0.0004(5)
C17 0.0171(6) 0.0260(7) 0.0161(6) -0.0016(5) 0.0013(5) -0.0011(5)
N21 0.0216(6) 0.0349(8) 0.0189(6) -0.0027(5) 0.0026(5) -0.0014(6)
C22 0.0268(8) 0.0314(9) 0.0225(7) 0.0038(6) 0.0055(6) -0.0051(7)
C23 0.0245(7) 0.0217(7) 0.0225(7) -0.0009(6) 0.0031(6) -0.0008(6)
C24 0.0171(6) 0.0234(7) 0.0164(6) -0.0025(5) -0.0003(5) -0.0024(5)
C25 0.0238(7) 0.0225(7) 0.0219(7) -0.0021(6) 0.0001(6) -0.0038(6)
C26 0.0231(7) 0.0276(8) 0.0222(7) -0.0066(6) -0.0010(6) 0.0025(6)
C27 0.0177(6) 0.0271(7) 0.0169(6) -0.0019(5) 0.0012(5) -0.0029(6)
Br1 0.01706(8) 0.02808(10) 0.01661(9) 0.00168(6) 0.00269(5) -0.00113(7)
C31A 0.0147(6) 0.0179(8) 0.0167(7) 0.0002(6) 0.0012(5) 0.0000(6)
C37A 0.0218(3) 0.0218(4) 0.0223(3) 0.0021(3) 0.0046(3) 0.0018(3)
O31A 0.0218(3) 0.0218(4) 0.0223(3) 0.0021(3) 0.0046(3) 0.0018(3)
O32A 0.0218(3) 0.0218(4) 0.0223(3) 0.0021(3) 0.0046(3) 0.0018(3)
C32A 0.0186(6) 0.0155(8) 0.0176(8) -0.0019(6) 0.0000(6) -0.0014(7)
F32A 0.0250(5) 0.0178(6) 0.0253(5) -0.0060(5) 0.0040(4) -0.0028(5)
C33A 0.0171(7) 0.0173(8) 0.0200(7) 0.0018(6) 0.0005(5) -0.0029(6)
F33A 0.0263(6) 0.0216(6) 0.0272(5) 0.0012(6) 0.0039(4) -0.0091(6)
C34A 0.0150(6) 0.0236(8) 0.0161(8) 0.0009(6) 0.0013(5) -0.0005(6)
C35A 0.0198(7) 0.0184(9) 0.0173(8) -0.0024(6) 0.0009(6) 0.0002(7)
F35A 0.0308(7) 0.0232(7) 0.0228(6) -0.0080(5) 0.0060(4) -0.0024(6)
C36A 0.0186(7) 0.0167(8) 0.0176(8) 0.0001(5) 0.0002(6) -0.0027(7)
F36A 0.0277(5) 0.0203(7) 0.0250(7) -0.0032(4) 0.0041(5) -0.0093(5)
Br2 0.0218(3) 0.0218(4) 0.0223(3) 0.0021(3) 0.0046(3) 0.0018(3)
C31B 0.0150(6) 0.0236(8) 0.0161(8) 0.0009(6) 0.0013(5) -0.0005(6)
C37B 0.01706(8) 0.02808(10) 0.01661(9) 0.00168(6) 0.00269(5) -0.00113(7)
O31B 0.01706(8) 0.02808(10) 0.01661(9) 0.00168(6) 0.00269(5) -0.00113(7)
O32B 0.01706(8) 0.02808(10) 0.01661(9) 0.00168(6) 0.00269(5) -0.00113(7)
C32B 0.0198(7) 0.0184(9) 0.0173(8) -0.0024(6) 0.0009(6) 0.0002(7)
F32B 0.0308(7) 0.0232(7) 0.0228(6) -0.0080(5) 0.0060(4) -0.0024(6)
C33B 0.0186(7) 0.0167(8) 0.0176(8) 0.0001(5) 0.0002(6) -0.0027(7)
F33B 0.0277(5) 0.0203(7) 0.0250(7) -0.0032(4) 0.0041(5) -0.0093(5)
C34B 0.0147(6) 0.0179(8) 0.0167(7) 0.0002(6) 0.0012(5) 0.0000(6)
C35B 0.0186(6) 0.0155(8) 0.0176(8) -0.0019(6) 0.0000(6) -0.0014(7)
F35B 0.0250(5) 0.0178(6) 0.0253(5) -0.0060(5) 0.0040(4) -0.0028(5)
C36B 0.0171(7) 0.0173(8) 0.0200(7) 0.0018(6) 0.0005(5) -0.0029(6)
F36B 0.0263(6) 0.0216(6) 0.0272(5) 0.0012(6) 0.0039(4) -0.0091(6)

loop_
_atom_type_symbol
_atom_type_description
_atom_type_scat_dispersion_real
_atom_type_scat_dispersion_imag
_atom_type_scat_source
C C 0.0033 0.0016 'International Tables Vol C Tables 4.2.6.8 and 6.1.1.4'
H H 0.0000 0.0000 'International Tables Vol C Tables 4.2.6.8 and 6.1.1.4'
N N 0.0061 0.0033 'International Tables Vol C Tables 4.2.6.8 and 6.1.1.4'
O O 0.0106 0.0060 'International Tables Vol C Tables 4.2.6.8 and 6.1.1.4'
F F 0.0171 0.0103 'International Tables Vol C Tables 4.2.6.8 and 6.1.1.4'
Br Br -0.2901 2.4595 'International Tables Vol C Tables 4.2.6.8 and 6.1.1.4'

loop_
_geom_angle_atom_site_label_1
_geom_angle_atom_site_label_2
_geom_angle_atom_site_label_3
_geom_angle
C16 N11 C12 121.15(14)
C16 N11 H11 118.7(14)
C12 N11 H11 120.1(14)
N11 C12 C13 120.81(15)
N11 C12 H12 119.6
C13 C12 H12 119.6
C12 C13 C14 119.42(14)
C12 C13 H13 120.3
C14 C13 H13 120.3
C15 C14 C13 118.27(14)
C15 C14 C17 120.55(14)
C13 C14 C17 121.10(14)
C16 C15 C14 119.74(15)
C16 C15 H15 120.1
C14 C15 H15 120.1
N11 C16 C15 120.56(14)
N11 C16 H16 119.7
C15 C16 H16 119.7
C14 C17 C27 110.88(12)
C14 C17 H17A 109.5
C27 C17 H17A 109.5
C14 C17 H17B 109.5
C27 C17 H17B 109.5
H17A C17 H17B 108.1
C22 N21 C26 116.60(15)
N21 C22 C23 124.06(16)
N21 C22 H22 118.0
C23 C22 H22 118.0
C22 C23 C24 118.99(15)
C22 C23 H23 120.5
C24 C23 H23 120.5
C25 C24 C23 117.35(15)
C25 C24 C27 121.08(15)
C23 C24 C27 121.47(14)
C24 C25 C26 119.21(16)
C24 C25 H25 120.4
C26 C25 H25 120.4
N21 C26 C25 123.77(16)
N21 C26 H26 118.1
C25 C26 H26 118.1
C24 C27 C17 110.36(12)
C24 C27 H27A 109.6
C17 C27 H27A 109.6
C24 C27 H27B 109.6
C17 C27 H27B 109.6
H27A C27 H27B 108.1
C32A C31A C36A 115.88(14)
C32A C31A C37A 120.69(15)
C36A C31A C37A 123.40(16)
O32A C37A O31A 126.69(19)
O32A C37A C31A 118.82(19)
O31A C37A C31A 114.49(16)
F32A C32A C33A 117.57(15)
F32A C32A C31A 120.27(15)
C33A C32A C31A 122.16(15)
F33A C33A C32A 118.92(16)
F33A C33A C34A 119.70(15)
C32A C33A C34A 121.37(16)
C33A C34A C35A 117.32(15)
C33A C34A Br1 121.67(13)
C35A C34A Br1 120.97(12)
F35A C35A C36A 118.88(15)
F35A C35A C34A 120.02(15)
C36A C35A C34A 121.09(15)
F36A C36A C35A 117.16(14)
F36A C36A C31A 120.60(14)
C35A C36A C31A 122.17(15)
C36B C31B C32B 115.4(11)
C36B C31B C37B 123.4(14)
C32B C31B C37B 119.4(11)
O32B C37B O31B 128.1(14)
O32B C37B C31B 117.7(13)
O31B C37B C31B 113.7(13)
F32B C32B C33B 118.3(13)
F32B C32B C31B 120.1(13)
C33B C32B C31B 121.6(10)
F33B C33B C34B 118.9(12)
F33B C33B C32B 119.4(12)
C34B C33B C32B 121.6(10)
C33B C34B C35B 117.2(9)
C33B C34B Br2 122.9(9)
C35B C34B Br2 119.9(9)
F35B C35B C36B 119.1(13)
F35B C35B C34B 119.7(13)
C36B C35B C34B 120.2(12)
F36B C36B C35B 115.9(13)
F36B C36B C31B 121.1(14)
C35B C36B C31B 121.0(12)

loop_
_geom_bond_atom_site_label_1
_geom_bond_atom_site_label_2
_geom_bond_distance
N11 C16 1.339(2)
N11 C12 1.343(2)
N11 H11 0.92(2)
C12 C13 1.376(2)
C12 H12 0.9500
C13 C14 1.397(2)
C13 H13 0.9500
C14 C15 1.396(2)
C14 C17 1.501(2)
C15 C16 1.377(2)
C15 H15 0.9500
C16 H16 0.9500
C17 C27 1.538(2)
C17 H17A 0.9900
C17 H17B 0.9900
N21 C22 1.332(2)
N21 C26 1.332(2)
C22 C23 1.386(2)
C22 H22 0.9500
C23 C24 1.390(2)
C23 H23 0.9500
C24 C25 1.388(2)
C24 C27 1.501(2)
C25 C26 1.388(2)
C25 H25 0.9500
C26 H26 0.9500
C27 H27A 0.9900
C27 H27B 0.9900
Br1 C34A 1.8808(16)
C31A C32A 1.390(2)
C31A C36A 1.391(2)
C31A C37A 1.521(3)
C37A O32A 1.208(2)
C37A O31A 1.287(3)
C32A F32A 1.3404(18)
C32A C33A 1.376(2)
C33A F33A 1.341(2)
C33A C34A 1.381(2)
C34A C35A 1.385(2)
C35A F35A 1.3415(19)
C35A C36A 1.378(2)
C36A F36A 1.3423(19)
Br2 C34B 1.875(9)
C31B C36B 1.387(9)
C31B C32B 1.395(9)
C31B C37B 1.527(9)
C37B O32B 1.201(9)
C37B O31B 1.287(9)
C32B F32B 1.338(9)
C32B C33B 1.372(9)
C33B F33B 1.343(9)
C33B C34B 1.371(9)
C34B C35B 1.385(9)
C35B F35B 1.336(9)
C35B C36B 1.382(9)
C36B F36B 1.343(9)

loop_
_geom_hbond_atom_site_label_D
_geom_hbond_atom_site_label_H
_geom_hbond_atom_site_label_A
_geom_hbond_distance_DH
_geom_hbond_distance_HA
_geom_hbond_distance_DA
_geom_hbond_angle_DHA
N11 H11 O31A 0.92(2) 1.68(2) 2.5975(18) 175(2)

loop_
_geom_torsion_atom_site_label_1
_geom_torsion_atom_site_label_2
_geom_torsion_atom_site_label_3
_geom_torsion_atom_site_label_4
_geom_torsion
C16 N11 C12 C13 -1.6(2)
N11 C12 C13 C14 1.0(2)
C12 C13 C14 C15 0.9(2)
C12 C13 C14 C17 -175.91(14)
C13 C14 C15 C16 -2.3(2)
C17 C14 C15 C16 174.55(14)
C12 N11 C16 C15 0.2(2)
C14 C15 C16 N11 1.8(2)
C15 C14 C17 C27 -73.61(18)
C13 C14 C17 C27 103.15(17)
C26 N21 C22 C23 0.5(3)
N21 C22 C23 C24 -0.6(3)
C22 C23 C24 C25 -0.1(2)
C22 C23 C24 C27 176.49(15)
C23 C24 C25 C26 0.8(2)
C27 C24 C25 C26 -175.80(14)
C22 N21 C26 C25 0.3(2)
C24 C25 C26 N21 -1.0(2)
C25 C24 C27 C17 77.59(18)
C23 C24 C27 C17 -98.90(18)
C14 C17 C27 C24 -178.35(13)
C32A C31A C37A O32A -36.9(3)
C36A C31A C37A O32A 141.2(2)
C32A C31A C37A O31A 142.9(2)
C36A C31A C37A O31A -38.9(3)
C36A C31A C32A F32A -179.9(2)
C37A C31A C32A F32A -1.6(3)
C36A C31A C32A C33A 0.7(3)
C37A C31A C32A C33A 178.99(19)
F32A C32A C33A F33A -1.0(3)
C31A C32A C33A F33A 178.4(2)
F32A C32A C33A C34A -179.9(2)
C31A C32A C33A C34A -0.4(3)
F33A C33A C34A C35A -178.9(2)
C32A C33A C34A C35A 0.0(3)
F33A C33A C34A Br1 3.5(3)
C32A C33A C34A Br1 -177.66(17)
C33A C34A C35A F35A -178.4(2)
Br1 C34A C35A F35A -0.8(3)
C33A C34A C35A C36A 0.2(3)
Br1 C34A C35A C36A 177.81(19)
F35A C35A C36A F36A 1.7(3)
C34A C35A C36A F36A -176.9(2)
F35A C35A C36A C31A 178.8(2)
C34A C35A C36A C31A 0.2(4)
C32A C31A C36A F36A 176.3(2)
C37A C31A C36A F36A -1.9(3)
C32A C31A C36A C35A -0.6(3)
C37A C31A C36A C35A -178.8(2)
C36B C31B C37B O32B -133(4)
C32B C31B C37B O32B 32(5)
C36B C31B C37B O31B 55(5)
C32B C31B C37B O31B -141(4)
C36B C31B C32B F32B 169(5)
C37B C31B C32B F32B 3(7)
C36B C31B C32B C33B -10(7)
C37B C31B C32B C33B -176(4)
F32B C32B C33B F33B 6(8)
C31B C32B C33B F33B -175(5)
F32B C32B C33B C34B -175(5)
C31B C32B C33B C34B 4(8)
F33B C33B C34B C35B 174(5)
C32B C33B C34B C35B -5(8)
F33B C33B C34B Br2 -4(7)
C32B C33B C34B Br2 177(4)
C33B C34B C35B F35B -179(5)
Br2 C34B C35B F35B -1(6)
C33B C34B C35B C36B 13(7)
Br2 C34B C35B C36B -169(4)
F35B C35B C36B F36B 7(6)
C34B C35B C36B F36B 176(4)
F35B C35B C36B C31B 172(4)
C34B C35B C36B C31B -20(7)
C32B C31B C36B F36B -179(5)
C37B C31B C36B F36B -14(6)
C32B C31B C36B C35B 18(6)
C37B C31B C36B C35B -177(4)
